data_4500465
loop_
_publ_author_name
'Sun, Di'
'Wei, Zhan-Hua'
'Wang, Dan-Feng'
'Zhang, Na'
'Huang, Rong-Bin'
'Zheng, Lan-Sun'

_publ_section_title
;
 Acetonitrile-Templated Assembly of a Laminar Silver(I) Phthalate
 Coordination Polymer
;
_journal_issue 5
_journal_name_full 'Crystal Growth &amp; Design'
_journal_page_first 1427
_journal_paper_doi 10.1021/cg101562p
_journal_volume 11
_journal_year 2011
_chemical_formula_moiety '2(C8 H4 Ag2 O4), C2 H3 N'
_chemical_formula_sum 'C18 H11 Ag4 N O8'
_chemical_formula_weight 800.76
_chemical_name_systematic
; 
 ? 
;
_space_group_IT_number 130
_symmetry_cell_setting tetragonal
_symmetry_space_group_name_Hall '-P 4a 2ac'
_symmetry_space_group_name_H-M 'P 4/n c c :2'
_atom_sites_solution_hydrogens geom
_atom_sites_solution_primary direct
_atom_sites_solution_secondary difmap
_audit_creation_method SHELXL-97
_cell_angle_alpha 90.00
_cell_angle_beta 90.00
_cell_angle_gamma 90.00
_cell_formula_units_Z 8
_cell_length_a 11.9670(3)
_cell_length_b 11.9670(3)
_cell_length_c 28.6669(7)
_cell_measurement_reflns_used 18065
_cell_measurement_temperature 173(2)
_cell_measurement_theta_max 55.01
_cell_measurement_theta_min 6.43
_cell_volume 4105.36(18)
_computing_cell_refinement RAPID-AUTO
_computing_data_collection 'RAPID-AUTO (Rigaku Corporation, 1998)'
_computing_data_reduction 'CrystalStructure (Rigaku/MSC and Rigaku Corporation, 2002)'
_computing_molecular_graphics 'SHELXL-97 (Sheldrick, 1997)'
_computing_publication_material 'SHELXL-97 (Sheldrick, 1997)'
_computing_structure_refinement 'SHELXL-97 (Sheldrick, 1997)'
_computing_structure_solution 'SHELXS-97 (Sheldrick, 1997)'
_diffrn_ambient_temperature 173(2)
_diffrn_measured_fraction_theta_full 0.996
_diffrn_measured_fraction_theta_max 0.996
_diffrn_measurement_device_type 'Rigaku RAXIS-RAPID'
_diffrn_measurement_method '\w scan'
_diffrn_radiation_monochromator graphite
_diffrn_radiation_source 'Rotating Anode'
_diffrn_radiation_type MoK\a
_diffrn_radiation_wavelength 0.71073
_diffrn_reflns_av_R_equivalents 0.0536
_diffrn_reflns_av_sigmaI/netI 0.0222
_diffrn_reflns_limit_h_max 14
_diffrn_reflns_limit_h_min -14
_diffrn_reflns_limit_k_max 14
_diffrn_reflns_limit_k_min -14
_diffrn_reflns_limit_l_max 28
_diffrn_reflns_limit_l_min -35
_diffrn_reflns_number 26817
_diffrn_reflns_theta_full 26.00
_diffrn_reflns_theta_max 26.00
_diffrn_reflns_theta_min 3.31
_exptl_absorpt_coefficient_mu 3.806
_exptl_absorpt_correction_T_max 0.8325
_exptl_absorpt_correction_T_min 0.5990
_exptl_absorpt_correction_type multi-scan
_exptl_absorpt_process_details 'ABSCOR (Higashi, 1995)'
_exptl_crystal_colour colorless
_exptl_crystal_density_diffrn 2.591
_exptl_crystal_density_method 'not measured'
_exptl_crystal_description plate
_exptl_crystal_F_000 3024
_exptl_crystal_size_max 0.15
_exptl_crystal_size_mid 0.15
_exptl_crystal_size_min 0.05
_refine_diff_density_max 0.534
_refine_diff_density_min -0.945
_refine_diff_density_rms 0.113
_refine_ls_extinction_method none
_refine_ls_goodness_of_fit_ref 1.082
_refine_ls_hydrogen_treatment constr
_refine_ls_matrix_type full
_refine_ls_number_parameters 145
_refine_ls_number_reflns 2024
_refine_ls_number_restraints 12
_refine_ls_restrained_S_all 1.078
_refine_ls_R_factor_all 0.0399
_refine_ls_R_factor_gt 0.0330
_refine_ls_shift/su_max 0.001
_refine_ls_shift/su_mean 0.000
_refine_ls_structure_factor_coef Fsqd
_refine_ls_weighting_details 'calc w=1/[\s^2^(Fo^2^)+(0.0542P)^2^+0.0000P] where P=(Fo^2^+2Fc^2^)/3'
_refine_ls_weighting_scheme calc
_refine_ls_wR_factor_gt 0.0834
_refine_ls_wR_factor_ref 0.0865
_reflns_number_gt 1668
_reflns_number_total 2024
_reflns_threshold_expression >2sigma(I)
_cod_data_source_file cg101562p_si_002.cif
_cod_data_source_block p1
_cod_original_sg_symbol_H-M 'P 4/n c c'
_cod_database_code 4500465

loop_
_symmetry_equiv_pos_as_xyz
'x, y, z'
'-x+1/2, -y+1/2, z'
'-y+1/2, x, z'
'y, -x+1/2, z'
'-x, y+1/2, -z+1/2'
'x+1/2, -y, -z+1/2'
'y+1/2, x+1/2, -z+1/2'
'-y, -x, -z+1/2'
'-x, -y, -z'
'x-1/2, y-1/2, -z'
'y-1/2, -x, -z'
'-y, x-1/2, -z'
'x, -y-1/2, z-1/2'
'-x-1/2, y, z-1/2'
'-y-1/2, -x-1/2, z-1/2'
'y, x, z-1/2'

loop_
_atom_site_label
_atom_site_type_symbol
_atom_site_fract_x
_atom_site_fract_y
_atom_site_fract_z
_atom_site_U_iso_or_equiv
_atom_site_adp_type
_atom_site_occupancy
_atom_site_symmetry_multiplicity
_atom_site_calc_flag
_atom_site_refinement_flags
Ag1 Ag 0.76140(3) 1.08769(3) 0.210131(14) 0.04620(16) Uani 1 1 d .
Ag2 Ag 1.36662(3) 1.08385(3) 0.239481(13) 0.04741(16) Uani 1 1 d .
C1 C 0.9987(4) 0.9347(4) 0.07875(17) 0.0495(12) Uani 1 1 d .
H1A H 0.9216 0.9464 0.0725 0.059 Uiso 1 1 calc R
C2 C 1.0699(5) 0.9066(5) 0.04301(18) 0.0662(16) Uani 1 1 d .
H2A H 1.0418 0.8977 0.0122 0.079 Uiso 1 1 calc R
C3 C 1.1823(5) 0.8913(6) 0.0519(2) 0.0669(15) Uani 1 1 d .
H3A H 1.2311 0.8707 0.0272 0.080 Uiso 1 1 calc R
C4 C 1.2241(4) 0.9057(4) 0.0960(2) 0.0550(13) Uani 1 1 d .
H4A H 1.3018 0.8966 0.1015 0.066 Uiso 1 1 calc R
C5 C 1.1541(3) 0.9334(3) 0.13257(16) 0.0373(10) Uani 1 1 d .
C6 C 1.0390(3) 0.9460(3) 0.12388(14) 0.0370(9) Uani 1 1 d .
C7 C 0.9567(3) 0.9682(3) 0.16256(15) 0.0352(9) Uani 1 1 d .
C8 C 1.2081(3) 0.9564(3) 0.17900(16) 0.0333(9) Uani 1 1 d .
C9 C 0.2500 0.2500 0.3286(5) 0.053(3) Uani 1 4 d S
C10 C 0.2500 0.2500 0.3792(5) 0.083(4) Uani 1 4 d S
H10A H 0.1744 0.2658 0.3906 0.124 Uiso 0.25 1 calc PR
H10B H 0.3014 0.3076 0.3906 0.124 Uiso 0.25 1 calc PR
H10C H 0.2741 0.1767 0.3906 0.124 Uiso 0.25 1 calc PR
C11 C 0.2500 0.2500 0.0397(11) 0.195(8) Uani 1 4 d SU
C12 C 0.2500 0.2500 0.0893(7) 0.126(6) Uani 1 4 d S
H12A H 0.1992 0.1919 0.1007 0.189 Uiso 0.25 1 calc PR
H12B H 0.2251 0.3231 0.1007 0.189 Uiso 0.25 1 calc PR
H12C H 0.3257 0.2350 0.1007 0.189 Uiso 0.25 1 calc PR
N1 N 0.2500 0.2500 0.2897(4) 0.068(3) Uani 1 4 d S
N2 N 0.2500 0.2500 0.0041(14) 0.359(9) Uani 1 4 d SU
O1 O 0.8657(2) 1.0118(3) 0.15295(12) 0.0514(8) Uani 1 1 d .
O2 O 0.9870(3) 0.9388(3) 0.20313(11) 0.0464(8) Uani 1 1 d .
O3 O 1.2337(2) 1.0568(2) 0.18673(11) 0.0401(7) Uani 1 1 d .
O4 O 1.2295(2) 0.8769(2) 0.20664(11) 0.0387(7) Uani 1 1 d .

loop_
_atom_site_aniso_label
_atom_site_aniso_U_11
_atom_site_aniso_U_22
_atom_site_aniso_U_33
_atom_site_aniso_U_23
_atom_site_aniso_U_13
_atom_site_aniso_U_12
Ag1 0.0414(2) 0.0420(2) 0.0552(3) -0.00037(15) 0.00633(16) 0.00792(13)
Ag2 0.0420(2) 0.0615(3) 0.0387(3) 0.00371(16) -0.00419(15) -0.01163(16)
C1 0.050(3) 0.065(3) 0.034(3) -0.005(2) -0.002(2) 0.003(2)
C2 0.076(4) 0.094(4) 0.029(3) -0.012(3) -0.002(3) 0.005(3)
C3 0.063(4) 0.096(4) 0.041(3) -0.018(3) 0.014(3) 0.000(3)
C4 0.040(3) 0.072(3) 0.053(4) -0.011(3) 0.010(2) 0.000(2)
C5 0.042(2) 0.035(2) 0.034(3) -0.0030(18) 0.0008(19) -0.0022(17)
C6 0.038(2) 0.040(2) 0.033(2) -0.0033(19) 0.0008(18) -0.0017(18)
C7 0.035(2) 0.038(2) 0.032(2) -0.0056(18) -0.0029(18) -0.0010(17)
C8 0.0273(18) 0.037(2) 0.036(2) 0.0004(19) 0.0052(17) 0.0020(16)
C9 0.048(4) 0.048(4) 0.064(8) 0.000 0.000 0.000
C10 0.086(5) 0.086(5) 0.076(11) 0.000 0.000 0.000
C11 0.196(7) 0.196(7) 0.193(9) 0.000 0.000 0.000
C12 0.138(10) 0.138(10) 0.102(17) 0.000 0.000 0.000
N1 0.073(4) 0.073(4) 0.058(8) 0.000 0.000 0.000
N2 0.360(9) 0.360(9) 0.358(11) 0.000 0.000 0.000
O1 0.0455(18) 0.064(2) 0.044(2) -0.0015(16) -0.0033(15) 0.0197(15)
O2 0.0371(17) 0.068(2) 0.0344(19) -0.0002(15) 0.0010(13) 0.0069(14)
O3 0.0434(16) 0.0358(15) 0.0410(19) -0.0017(13) -0.0048(14) 0.0003(12)
O4 0.0432(17) 0.0368(15) 0.0362(19) 0.0052(13) 0.0009(13) -0.0023(13)

loop_
_atom_type_symbol
_atom_type_description
_atom_type_scat_dispersion_real
_atom_type_scat_dispersion_imag
_atom_type_scat_source
C C 0.0033 0.0016 'International Tables Vol C Tables 4.2.6.8 and 6.1.1.4'
H H 0.0000 0.0000 'International Tables Vol C Tables 4.2.6.8 and 6.1.1.4'
N N 0.0061 0.0033 'International Tables Vol C Tables 4.2.6.8 and 6.1.1.4'
O O 0.0106 0.0060 'International Tables Vol C Tables 4.2.6.8 and 6.1.1.4'
Ag Ag -0.8971 1.1015 'International Tables Vol C Tables 4.2.6.8 and 6.1.1.4'

loop_
_geom_angle_atom_site_label_1
_geom_angle_atom_site_label_2
_geom_angle_atom_site_label_3
_geom_angle
_geom_angle_site_symmetry_1
_geom_angle_site_symmetry_3
_geom_angle_publ_flag
O1 Ag1 O4 130.12(11) . 3_655 y
O1 Ag1 O4 149.77(11) . 6_475 y
O4 Ag1 O4 79.00(11) 3_655 6_475 y
O1 Ag1 O4 90.96(11) . 4_575 y
O4 Ag1 O4 76.50(11) 3_655 4_575 y
O4 Ag1 O4 88.56(10) 6_475 4_575 y
O1 Ag1 Ag2 80.27(8) . 6_475 y
O4 Ag1 Ag2 149.02(8) 3_655 6_475 y
O4 Ag1 Ag2 72.28(7) 6_475 6_475 y
O4 Ag1 Ag2 113.45(7) 4_575 6_475 y
O2 Ag2 O3 163.69(11) 6_575 . y
O2 Ag2 O3 107.32(11) 6_575 3_755 y
O3 Ag2 O3 87.46(13) . 3_755 y
O2 Ag2 Ag1 79.60(8) 6_575 6_575 y
O3 Ag2 Ag1 85.55(7) . 6_575 y
O3 Ag2 Ag1 173.00(7) 3_755 6_575 y
C2 C1 C6 120.3(5) . . ?
C2 C1 H1A 119.9 . . ?
C6 C1 H1A 119.9 . . ?
C1 C2 C3 119.9(5) . . ?
C1 C2 H2A 120.0 . . ?
C3 C2 H2A 120.0 . . ?
C4 C3 C2 120.5(5) . . ?
C4 C3 H3A 119.7 . . ?
C2 C3 H3A 119.7 . . ?
C3 C4 C5 120.6(5) . . ?
C3 C4 H4A 119.7 . . ?
C5 C4 H4A 119.7 . . ?
C4 C5 C6 119.0(4) . . ?
C4 C5 C8 117.0(4) . . ?
C6 C5 C8 123.8(4) . . ?
C1 C6 C5 119.6(4) . . ?
C1 C6 C7 118.5(4) . . ?
C5 C6 C7 121.9(4) . . ?
O1 C7 O2 124.9(4) . . ?
O1 C7 C6 119.0(4) . . ?
O2 C7 C6 116.1(4) . . ?
O3 C8 O4 123.9(4) . . ?
O3 C8 C5 115.8(4) . . ?
O4 C8 C5 120.2(4) . . ?
N1 C9 C10 180.000(3) . . ?
C9 C10 H10A 109.5 . . ?
C9 C10 H10B 109.5 . . ?
H10A C10 H10B 109.5 . . ?
C9 C10 H10C 109.5 . . ?
H10A C10 H10C 109.5 . . ?
H10B C10 H10C 109.5 . . ?
N2 C11 C12 180.000(1) . . ?
C11 C12 H12A 109.5 . . ?
C11 C12 H12B 109.5 . . ?
H12A C12 H12B 109.5 . . ?
C11 C12 H12C 109.5 . . ?
H12A C12 H12C 109.5 . . ?
H12B C12 H12C 109.5 . . ?
C7 O1 Ag1 119.7(3) . . ?
C7 O2 Ag2 122.1(3) . 6_475 ?
C8 O3 Ag2 115.7(3) . . ?
C8 O3 Ag2 106.2(2) . 4_575 ?
Ag2 O3 Ag2 92.76(11) . 4_575 ?
C8 O4 Ag1 114.0(2) . 4_565 ?
C8 O4 Ag1 120.7(3) . 6_575 ?
Ag1 O4 Ag1 100.99(11) 4_565 6_575 ?
C8 O4 Ag1 126.7(2) . 3_755 ?
Ag1 O4 Ag1 103.31(11) 4_565 3_755 ?
Ag1 O4 Ag1 85.59(9) 6_575 3_755 ?

loop_
_geom_bond_atom_site_label_1
_geom_bond_atom_site_label_2
_geom_bond_distance
_geom_bond_site_symmetry_2
_geom_bond_publ_flag
Ag1 O1 2.252(3) . y
Ag1 O4 2.373(3) 3_655 y
Ag1 O4 2.453(3) 6_475 y
Ag1 O4 2.590(3) 4_575 y
Ag1 Ag2 2.8082(5) 6_475 y
Ag2 O2 2.204(3) 6_575 y
Ag2 O3 2.219(3) . y
Ag2 O3 2.518(3) 3_755 y
Ag2 Ag1 2.8082(5) 6_575 ?
C1 C2 1.374(7) . ?
C1 C6 1.387(6) . ?
C1 H1A 0.9500 . ?
C2 C3 1.381(8) . ?
C2 H2A 0.9500 . ?
C3 C4 1.372(8) . ?
C3 H3A 0.9500 . ?
C4 C5 1.381(7) . ?
C4 H4A 0.9500 . ?
C5 C6 1.408(6) . ?
C5 C8 1.505(6) . ?
C6 C7 1.506(6) . ?
C7 O1 1.239(5) . ?
C7 O2 1.268(5) . ?
C8 O3 1.259(4) . ?
C8 O4 1.264(5) . ?
C9 N1 1.114(14) . ?
C9 C10 1.453(18) . ?
C10 H10A 0.9800 . ?
C10 H10B 0.9800 . ?
C10 H10C 0.9800 . ?
C11 N2 1.02(5) . ?
C11 C12 1.42(3) . ?
C12 H12A 0.9800 . ?
C12 H12B 0.9800 . ?
C12 H12C 0.9800 . ?
O2 Ag2 2.204(3) 6_475 ?
O3 Ag2 2.518(3) 4_575 ?
O4 Ag1 2.373(3) 4_565 ?
O4 Ag1 2.453(3) 6_575 ?
O4 Ag1 2.590(3) 3_755 ?
